data_4304291
loop_
_publ_author_name
'Jacob Schneider'
'Young-A Lee'
'Javier P\'erez'
'William W. Brennessel'
'Christine Flaschenriem'
'Richard Eisenberg'

_publ_section_title
;
Strong Intra- and Intermolecular Aurophilic Interactions in a New Series of
Brilliantly Luminescent Dinuclear Cationic and Neutral Au(I)
Benzimidazolethiolate Complexes
;
_journal_name_full 'Inorganic Chemistry'
_journal_page_first 957
_journal_page_last 968
_journal_paper_doi 10.1021/ic701763x
_journal_volume 47
_journal_year 2008
_chemical_formula_moiety '0.5(C6 H14), C2 F3 O2, C33 H29 Au2 N2 O P2 S'
_chemical_formula_sum 'C38 H36 Au2 F3 N2 O3 P2 S'
_chemical_formula_weight 1113.62
_chemical_name_common eisjs05
_chemical_name_systematic
;
 ?
;
_space_group_IT_number 15
_symmetry_cell_setting monoclinic
_symmetry_space_group_name_Hall '-C 2yc'
_symmetry_space_group_name_H-M 'C 1 2/c 1'
_atom_sites_solution_hydrogens geom
_atom_sites_solution_primary direct
_atom_sites_solution_secondary difmap
_audit_creation_method SHELXL-97
_cell_angle_alpha 90.00
_cell_angle_beta 100.990(1)
_cell_angle_gamma 90.00
_cell_formula_units_Z 8
_cell_length_a 16.4687(11)
_cell_length_b 21.6745(15)
_cell_length_c 21.3525(15)
_cell_measurement_reflns_used 9758
_cell_measurement_temperature 100.0(1)
_cell_measurement_theta_max 28.27
_cell_measurement_theta_min 2.52
_cell_volume 7482.0(9)
_computing_cell_refinement 'SAINT, Bruker'
_computing_data_collection 'APEX2, Bruker'
_computing_data_reduction 'SAINT, Bruker'
_computing_molecular_graphics 'SHELXTL, Bruker'
_computing_publication_material 'Bruker SHELXTL'
_computing_structure_refinement 'SHELXL-97 (Sheldrick, 1997)'
_computing_structure_solution 'SHELXS-97 (Sheldrick, 1997)'
_diffrn_ambient_temperature 100.0(1)
_diffrn_measured_fraction_theta_full 0.996
_diffrn_measured_fraction_theta_max 0.996
_diffrn_measurement_device_type 'Bruker SMART APEX II CCD Platform'
_diffrn_measurement_method 'area detector, \w scans per \f'
_diffrn_radiation_monochromator graphite
_diffrn_radiation_source 'fine-focus sealed tube'
_diffrn_radiation_type MoK\a
_diffrn_radiation_wavelength 0.71073
_diffrn_reflns_av_R_equivalents 0.0277
_diffrn_reflns_av_sigmaI/netI 0.0204
_diffrn_reflns_limit_h_max 21
_diffrn_reflns_limit_h_min -21
_diffrn_reflns_limit_k_max 28
_diffrn_reflns_limit_k_min -28
_diffrn_reflns_limit_l_max 28
_diffrn_reflns_limit_l_min -28
_diffrn_reflns_number 50264
_diffrn_reflns_theta_full 28.31
_diffrn_reflns_theta_max 28.31
_diffrn_reflns_theta_min 1.57
_exptl_absorpt_coefficient_mu 8.030
_exptl_absorpt_correction_T_max 0.3858
_exptl_absorpt_correction_T_min 0.2034
_exptl_absorpt_correction_type multi-scan
_exptl_absorpt_process_details 'SADABS, R. Blessing, 1995'
_exptl_crystal_colour 'pale yellow-green'
_exptl_crystal_density_diffrn 1.977
_exptl_crystal_density_method 'not measured'
_exptl_crystal_description block
_exptl_crystal_F_000 4264
_exptl_crystal_size_max 0.21
_exptl_crystal_size_mid 0.20
_exptl_crystal_size_min 0.12
_refine_diff_density_max 2.923
_refine_diff_density_min -3.235
_refine_diff_density_rms 0.180
_refine_ls_extinction_method none
_refine_ls_goodness_of_fit_ref 1.049
_refine_ls_hydrogen_treatment constr
_refine_ls_matrix_type full
_refine_ls_number_parameters 501
_refine_ls_number_reflns 9271
_refine_ls_number_restraints 46
_refine_ls_restrained_S_all 1.046
_refine_ls_R_factor_all 0.0433
_refine_ls_R_factor_gt 0.0338
_refine_ls_shift/su_max 0.002
_refine_ls_shift/su_mean 0.000
_refine_ls_structure_factor_coef Fsqd
_refine_ls_weighting_details 'calc w=1/[\s^2^(Fo^2^)+(0.0447P)^2^+133.9043P] where P=(Fo^2^+2Fc^2^)/3'
_refine_ls_weighting_scheme calc
_refine_ls_wR_factor_gt 0.0929
_refine_ls_wR_factor_ref 0.0984
_reflns_number_gt 7918
_reflns_number_total 9271
_reflns_threshold_expression >2sigma(I)
_cod_data_source_file ic701763x-file002_3.cif
_cod_data_source_block eisjs05
_cod_database_code 4304291

loop_
_symmetry_equiv_pos_as_xyz
'x, y, z'
'-x, y, -z+1/2'
'x+1/2, y+1/2, z'
'-x+1/2, y+1/2, -z+1/2'
'-x, -y, -z'
'x, -y, z-1/2'
'-x+1/2, -y+1/2, -z'
'x+1/2, -y+1/2, z-1/2'

loop_
_atom_site_label
_atom_site_type_symbol
_atom_site_fract_x
_atom_site_fract_y
_atom_site_fract_z
_atom_site_U_iso_or_equiv
_atom_site_adp_type
_atom_site_occupancy
_atom_site_symmetry_multiplicity
_atom_site_calc_flag
_atom_site_refinement_flags
_atom_site_disorder_assembly
_atom_site_disorder_group
Au1 Au 0.943481(12) 0.292972(10) 0.142457(9) 0.02072(6) Uani 1 1 d . . .
Au2 Au 0.960580(14) 0.162137(11) 0.120834(10) 0.02554(7) Uani 1 1 d . . .
S1 S 0.87908(9) 0.27313(7) 0.22764(7) 0.0259(3) Uani 1 1 d . . .
P1 P 1.00570(8) 0.31627(7) 0.05963(6) 0.0187(3) Uani 1 1 d . . .
P2 P 1.01824(9) 0.17833(7) 0.03547(7) 0.0206(3) Uani 1 1 d . . .
N1 N 0.9054(3) 0.1504(2) 0.1985(2) 0.0229(10) Uani 1 1 d . . .
N2 N 0.8417(3) 0.1673(2) 0.2790(2) 0.0235(10) Uani 1 1 d . . .
H2A H 0.8188 0.1871 0.3072 0.028 Uiso 1 1 calc R . .
C1 C 0.8766(3) 0.1936(3) 0.2331(3) 0.0229(11) Uani 1 1 d . . .
O1 O 0.8917(3) -0.0748(3) 0.2270(3) 0.0458(12) Uani 1 1 d . . .
C2 C 0.8884(3) 0.0931(3) 0.2227(3) 0.0243(11) Uani 1 1 d . . .
C3 C 0.9046(4) 0.0341(3) 0.2037(3) 0.0284(12) Uani 1 1 d . . .
H3A H 0.9311 0.0271 0.1685 0.034 Uiso 1 1 calc R . .
C4 C 0.8805(4) -0.0141(3) 0.2380(3) 0.0312(13) Uani 1 1 d . . .
C5 C 0.8397(4) -0.0034(3) 0.2898(3) 0.0365(15) Uani 1 1 d . . .
H5A H 0.8236 -0.0377 0.3124 0.044 Uiso 1 1 calc R . .
C6 C 0.8231(4) 0.0549(3) 0.3080(3) 0.0336(14) Uani 1 1 d . . .
H6A H 0.7954 0.0619 0.3425 0.040 Uiso 1 1 calc R . .
C7 C 0.8484(3) 0.1037(3) 0.2739(3) 0.0250(12) Uani 1 1 d . . .
C8 C 0.9216(6) -0.0892(4) 0.1699(4) 0.055(2) Uani 1 1 d . . .
H8A H 0.9215 -0.1341 0.1640 0.082 Uiso 1 1 calc R . .
H8B H 0.9781 -0.0735 0.1734 0.082 Uiso 1 1 calc R . .
H8C H 0.8857 -0.0700 0.1332 0.082 Uiso 1 1 calc R . .
C9 C 1.0700(3) 0.2529(3) 0.0401(2) 0.0199(10) Uani 1 1 d . . .
H9A H 1.0861 0.2617 -0.0013 0.024 Uiso 1 1 calc R . .
H9B H 1.1212 0.2509 0.0730 0.024 Uiso 1 1 calc R . .
C10 C 1.0780(3) 0.3795(3) 0.0802(2) 0.0202(10) Uani 1 1 d . . .
C11 C 1.0660(4) 0.4375(3) 0.0522(3) 0.0278(12) Uani 1 1 d . . .
H11A H 1.0217 0.4441 0.0172 0.033 Uiso 1 1 calc R . .
C12 C 1.1183(4) 0.4857(3) 0.0750(3) 0.0311(13) Uani 1 1 d . . .
H12A H 1.1094 0.5254 0.0560 0.037 Uiso 1 1 calc R . .
C13 C 1.1833(4) 0.4766(3) 0.1254(3) 0.0314(13) Uani 1 1 d . . .
H13A H 1.2189 0.5098 0.1414 0.038 Uiso 1 1 calc R . .
C14 C 1.1963(4) 0.4184(3) 0.1525(3) 0.0312(13) Uani 1 1 d . . .
H14A H 1.2416 0.4118 0.1868 0.037 Uiso 1 1 calc R . .
C15 C 1.1443(4) 0.3699(3) 0.1303(3) 0.0269(12) Uani 1 1 d . . .
H15A H 1.1537 0.3303 0.1492 0.032 Uiso 1 1 calc R . .
C16 C 0.9361(3) 0.3356(3) -0.0143(3) 0.0222(11) Uani 1 1 d . . .
C17 C 0.8514(4) 0.3352(5) -0.0169(4) 0.054(2) Uani 1 1 d . . .
H17A H 0.8300 0.3275 0.0206 0.065 Uiso 1 1 calc R . .
C18 C 0.7977(4) 0.3463(6) -0.0747(4) 0.066(3) Uani 1 1 d . . .
H18A H 0.7396 0.3457 -0.0765 0.079 Uiso 1 1 calc R . .
C19 C 0.8279(4) 0.3580(3) -0.1286(3) 0.0366(15) Uani 1 1 d . . .
H19A H 0.7910 0.3655 -0.1679 0.044 Uiso 1 1 calc R . .
C20 C 0.9108(4) 0.3587(3) -0.1261(3) 0.0329(14) Uani 1 1 d . . .
H20A H 0.9318 0.3672 -0.1636 0.039 Uiso 1 1 calc R . .
C21 C 0.9653(4) 0.3472(3) -0.0694(3) 0.0291(13) Uani 1 1 d . . .
H21A H 1.0231 0.3473 -0.0686 0.035 Uiso 1 1 calc R . .
C22 C 1.0954(3) 0.1215(3) 0.0255(3) 0.0223(11) Uani 1 1 d . . .
C23 C 1.1704(4) 0.1370(3) 0.0085(3) 0.0254(11) Uani 1 1 d . . .
H23A H 1.1841 0.1790 0.0032 0.030 Uiso 1 1 calc R . .
C24 C 1.2248(4) 0.0906(3) -0.0006(3) 0.0306(13) Uani 1 1 d . . .
H24A H 1.2763 0.1009 -0.0118 0.037 Uiso 1 1 calc R . .
C25 C 1.2045(4) 0.0294(3) 0.0065(3) 0.0341(14) Uani 1 1 d . . .
H25A H 1.2416 -0.0022 -0.0007 0.041 Uiso 1 1 calc R . .
C26 C 1.1310(4) 0.0141(3) 0.0239(3) 0.0365(15) Uani 1 1 d . . .
H26A H 1.1177 -0.0280 0.0292 0.044 Uiso 1 1 calc R . .
C27 C 1.0763(4) 0.0601(3) 0.0336(3) 0.0313(13) Uani 1 1 d . . .
H27A H 1.0256 0.0495 0.0458 0.038 Uiso 1 1 calc R . .
C28 C 0.9444(4) 0.1783(3) -0.0393(3) 0.0263(12) Uani 1 1 d . . .
C29 C 0.8619(5) 0.1659(6) -0.0414(4) 0.067(3) Uani 1 1 d . . .
H29A H 0.8427 0.1577 -0.0031 0.080 Uiso 1 1 calc R . .
C30 C 0.8065(5) 0.1653(7) -0.0995(5) 0.086(4) Uani 1 1 d . . .
H30A H 0.7499 0.1555 -0.1009 0.104 Uiso 1 1 calc R . .
C31 C 0.8341(5) 0.1789(4) -0.1546(4) 0.050(2) Uani 1 1 d . . .
H31A H 0.7964 0.1794 -0.1943 0.059 Uiso 1 1 calc R . .
C32 C 0.9134(5) 0.1913(4) -0.1526(3) 0.0471(19) Uani 1 1 d . . .
H32A H 0.9317 0.2004 -0.1911 0.057 Uiso 1 1 calc R . .
C33 C 0.9704(4) 0.1912(4) -0.0955(3) 0.0405(17) Uani 1 1 d . . .
H33A H 1.0270 0.2000 -0.0952 0.049 Uiso 1 1 calc R . .
O2 O 0.7667(10) 0.217(2) 0.3656(16) 0.019(5) Uani 0.417(4) 1 d PD A 1
O3 O 0.663(2) 0.241(3) 0.4177(15) 0.029(7) Uani 0.417(4) 1 d PD A 1
C34 C 0.6930(4) 0.2188(3) 0.3742(3) 0.0244(11) Uani 0.417(4) 1 d PD A 1
C35 C 0.6278(10) 0.1958(12) 0.3177(7) 0.052(5) Uani 0.417(4) 1 d PD A 1
F1 F 0.5579(11) 0.2272(12) 0.3094(14) 0.065(6) Uani 0.417(4) 1 d PD A 1
F2 F 0.6072(15) 0.1346(9) 0.3314(9) 0.073(4) Uani 0.417(4) 1 d PD A 1
F3 F 0.6544(9) 0.1969(10) 0.2621(5) 0.054(4) Uani 0.417(4) 1 d PD A 1
O2' O 0.7613(11) 0.2304(19) 0.3585(16) 0.019(5) Uani 0.438(10) 1 d PD B 5
O3' O 0.6659(19) 0.2293(19) 0.4230(12) 0.029(7) Uani 0.438(10) 1 d PD B 5
C34' C 0.6930(4) 0.2188(3) 0.3742(3) 0.0244(11) Uani 0.438(10) 1 d PD B 5
C35' C 0.6342(9) 0.1781(10) 0.3265(8) 0.052(5) Uani 0.438(10) 1 d PD B 5
F1' F 0.5607(10) 0.2037(9) 0.3075(12) 0.065(6) Uani 0.438(10) 1 d PD B 5
F2' F 0.6185(14) 0.1227(9) 0.3578(8) 0.073(4) Uani 0.438(10) 1 d PD B 5
F3' F 0.6620(8) 0.1600(8) 0.2741(6) 0.054(4) Uani 0.438(10) 1 d PD B 5
O2" O 0.7675(17) 0.227(4) 0.369(3) 0.019(5) Uani 0.145(10) 1 d PD C 6
O3" O 0.660(3) 0.218(4) 0.4211(18) 0.029(7) Uani 0.145(10) 1 d PD C 6
C34" C 0.6930(4) 0.2188(3) 0.3742(3) 0.0244(11) Uani 0.145(10) 1 d PD C 6
C35" C 0.6394(17) 0.1928(17) 0.3130(13) 0.052(5) Uani 0.145(10) 1 d PD C 6
F1" F 0.5606(16) 0.189(3) 0.316(2) 0.065(6) Uani 0.145(10) 1 d PD C 6
F2" F 0.644(3) 0.2348(18) 0.2628(14) 0.073(4) Uani 0.145(10) 1 d PD C 6
F3" F 0.665(2) 0.1383(14) 0.2940(14) 0.054(4) Uani 0.145(10) 1 d PD C 6
C36 C 0.6334(8) -0.0330(6) 0.3761(6) 0.089(4) Uani 1 1 d . . .
H36A H 0.6060 0.0033 0.3898 0.134 Uiso 1 1 calc R . .
H36B H 0.6935 -0.0283 0.3886 0.134 Uiso 1 1 calc R . .
H36C H 0.6158 -0.0700 0.3963 0.134 Uiso 1 1 calc R . .
C37 C 0.6096(7) -0.0395(7) 0.3027(7) 0.091(4) Uani 1 1 d . . .
H37A H 0.6339 -0.0053 0.2816 0.109 Uiso 1 1 calc R . .
H37B H 0.6305 -0.0790 0.2888 0.109 Uiso 1 1 calc R . .
C38 C 0.5157(7) -0.0374(7) 0.2854(6) 0.087(4) Uani 1 1 d . . .
H38A H 0.4927 -0.0736 0.3044 0.105 Uiso 1 1 calc R . .
H38B H 0.4957 0.0002 0.3040 0.105 Uiso 1 1 calc R . .

loop_
_atom_site_aniso_label
_atom_site_aniso_U_11
_atom_site_aniso_U_22
_atom_site_aniso_U_33
_atom_site_aniso_U_23
_atom_site_aniso_U_13
_atom_site_aniso_U_12
Au1 0.01838(10) 0.02832(12) 0.01710(10) 0.00130(8) 0.00756(7) 0.00215(8)
Au2 0.02218(11) 0.03275(13) 0.02310(11) -0.00151(8) 0.00791(8) -0.00104(8)
S1 0.0265(7) 0.0336(8) 0.0209(6) -0.0003(6) 0.0126(5) 0.0002(6)
P1 0.0152(6) 0.0262(7) 0.0151(6) 0.0020(5) 0.0042(5) 0.0020(5)
P2 0.0169(6) 0.0276(7) 0.0186(6) -0.0031(5) 0.0063(5) -0.0002(5)
N1 0.015(2) 0.041(3) 0.013(2) 0.0003(19) 0.0044(16) 0.0000(19)
N2 0.020(2) 0.037(3) 0.015(2) 0.0011(19) 0.0077(17) -0.0015(19)
C1 0.014(2) 0.038(3) 0.016(2) 0.001(2) 0.0026(19) -0.002(2)
O1 0.043(3) 0.046(3) 0.045(3) -0.008(2) 0.002(2) 0.003(2)
C2 0.014(2) 0.037(3) 0.021(3) 0.001(2) 0.000(2) 0.001(2)
C3 0.019(3) 0.040(3) 0.024(3) -0.003(2) -0.001(2) 0.001(2)
C4 0.024(3) 0.032(3) 0.034(3) 0.001(3) -0.006(2) 0.002(2)
C5 0.035(3) 0.038(4) 0.037(3) 0.007(3) 0.006(3) -0.005(3)
C6 0.032(3) 0.040(4) 0.030(3) 0.004(3) 0.010(3) -0.005(3)
C7 0.018(3) 0.038(3) 0.019(2) 0.000(2) 0.004(2) 0.000(2)
C8 0.051(5) 0.053(5) 0.057(5) -0.018(4) 0.006(4) 0.011(4)
C9 0.017(2) 0.027(3) 0.017(2) 0.002(2) 0.0048(19) -0.001(2)
C10 0.016(2) 0.029(3) 0.016(2) -0.001(2) 0.0037(19) 0.002(2)
C11 0.024(3) 0.029(3) 0.028(3) -0.001(2) -0.002(2) 0.007(2)
C12 0.029(3) 0.025(3) 0.036(3) 0.000(2) -0.004(3) 0.008(2)
C13 0.027(3) 0.032(3) 0.033(3) -0.006(3) -0.001(2) 0.001(2)
C14 0.025(3) 0.041(4) 0.025(3) 0.003(3) 0.000(2) -0.001(3)
C15 0.024(3) 0.033(3) 0.023(3) 0.006(2) 0.003(2) 0.000(2)
C16 0.019(3) 0.028(3) 0.019(2) 0.003(2) 0.000(2) 0.001(2)
C17 0.021(3) 0.107(8) 0.033(4) 0.029(4) 0.004(3) 0.002(4)
C18 0.015(3) 0.127(9) 0.050(5) 0.034(5) -0.004(3) 0.004(4)
C19 0.031(3) 0.045(4) 0.027(3) 0.001(3) -0.010(3) 0.002(3)
C20 0.039(4) 0.038(4) 0.019(3) -0.002(2) -0.001(2) 0.008(3)
C21 0.025(3) 0.043(4) 0.019(3) 0.001(2) 0.004(2) 0.007(3)
C22 0.021(3) 0.028(3) 0.019(2) -0.004(2) 0.004(2) 0.001(2)
C23 0.027(3) 0.028(3) 0.023(3) -0.001(2) 0.010(2) 0.001(2)
C24 0.027(3) 0.037(3) 0.031(3) 0.000(3) 0.012(2) 0.007(3)
C25 0.037(3) 0.032(3) 0.034(3) -0.004(3) 0.008(3) 0.009(3)
C26 0.040(4) 0.027(3) 0.042(4) -0.002(3) 0.007(3) 0.002(3)
C27 0.028(3) 0.033(3) 0.033(3) -0.001(3) 0.007(3) -0.004(3)
C28 0.020(3) 0.034(3) 0.024(3) -0.006(2) 0.002(2) 0.002(2)
C29 0.023(3) 0.146(10) 0.033(4) -0.010(5) 0.008(3) 0.000(5)
C30 0.020(4) 0.176(14) 0.059(6) -0.024(7) 0.000(4) 0.006(6)
C31 0.036(4) 0.071(6) 0.035(4) -0.013(4) -0.008(3) 0.010(4)
C32 0.043(4) 0.071(6) 0.024(3) -0.011(3) -0.002(3) 0.001(4)
C33 0.027(3) 0.068(5) 0.025(3) -0.009(3) 0.002(3) -0.007(3)
O2 0.022(3) 0.018(12) 0.019(6) 0.000(7) 0.006(3) 0.000(4)
O3 0.028(3) 0.037(19) 0.023(4) -0.008(7) 0.010(3) 0.002(5)
C34 0.021(3) 0.033(3) 0.019(2) -0.002(2) 0.004(2) 0.001(2)
C35 0.024(4) 0.105(13) 0.031(6) -0.026(7) 0.012(4) -0.009(6)
F1 0.025(3) 0.110(19) 0.054(4) -0.012(9) -0.009(2) 0.010(6)
F2 0.075(7) 0.071(8) 0.071(12) -0.028(8) 0.007(9) -0.026(6)
F3 0.037(4) 0.107(12) 0.016(5) -0.021(7) 0.004(4) -0.012(8)
O2' 0.022(3) 0.018(12) 0.019(6) 0.000(7) 0.006(3) 0.000(4)
O3' 0.028(3) 0.037(19) 0.023(4) -0.008(7) 0.010(3) 0.002(5)
C34' 0.021(3) 0.033(3) 0.019(2) -0.002(2) 0.004(2) 0.001(2)
C35' 0.024(4) 0.105(13) 0.031(6) -0.026(7) 0.012(4) -0.009(6)
F1' 0.025(3) 0.110(19) 0.054(4) -0.012(9) -0.009(2) 0.010(6)
F2' 0.075(7) 0.071(8) 0.071(12) -0.028(8) 0.007(9) -0.026(6)
F3' 0.037(4) 0.107(12) 0.016(5) -0.021(7) 0.004(4) -0.012(8)
O2" 0.022(3) 0.018(12) 0.019(6) 0.000(7) 0.006(3) 0.000(4)
O3" 0.028(3) 0.037(19) 0.023(4) -0.008(7) 0.010(3) 0.002(5)
C34" 0.021(3) 0.033(3) 0.019(2) -0.002(2) 0.004(2) 0.001(2)
C35" 0.024(4) 0.105(13) 0.031(6) -0.026(7) 0.012(4) -0.009(6)
F1" 0.025(3) 0.110(19) 0.054(4) -0.012(9) -0.009(2) 0.010(6)
F2" 0.075(7) 0.071(8) 0.071(12) -0.028(8) 0.007(9) -0.026(6)
F3" 0.037(4) 0.107(12) 0.016(5) -0.021(7) 0.004(4) -0.012(8)
C36 0.081(8) 0.085(8) 0.087(8) 0.037(7) -0.024(6) -0.033(7)
C37 0.054(6) 0.097(9) 0.121(11) 0.016(8) 0.016(7) -0.015(6)
C38 0.064(7) 0.124(11) 0.076(7) 0.029(7) 0.021(6) -0.005(7)

loop_
_atom_type_symbol
_atom_type_description
_atom_type_scat_dispersion_real
_atom_type_scat_dispersion_imag
_atom_type_scat_source
C C 0.0033 0.0016 'International Tables Vol C Tables 4.2.6.8 and 6.1.1.4'
H H 0.0000 0.0000 'International Tables Vol C Tables 4.2.6.8 and 6.1.1.4'
N N 0.0061 0.0033 'International Tables Vol C Tables 4.2.6.8 and 6.1.1.4'
O O 0.0106 0.0060 'International Tables Vol C Tables 4.2.6.8 and 6.1.1.4'
F F 0.0171 0.0103 'International Tables Vol C Tables 4.2.6.8 and 6.1.1.4'
P P 0.1023 0.0942 'International Tables Vol C Tables 4.2.6.8 and 6.1.1.4'
S S 0.1246 0.1234 'International Tables Vol C Tables 4.2.6.8 and 6.1.1.4'
Au Au -2.0133 8.8022 'International Tables Vol C Tables 4.2.6.8 and 6.1.1.4'

loop_
_geom_angle_atom_site_label_1
_geom_angle_atom_site_label_2
_geom_angle_atom_site_label_3
_geom_angle
_geom_angle_site_symmetry_1
_geom_angle_site_symmetry_3
_geom_angle_publ_flag
P1 Au1 S1 177.82(5) . . ?
P1 Au1 Au2 91.24(4) . . ?
S1 Au1 Au2 90.94(4) . . ?
N1 Au2 P2 177.85(15) . . ?
N1 Au2 Au1 85.49(15) . . ?
P2 Au2 Au1 92.61(4) . . ?
C1 S1 Au1 104.96(19) . . ?
C10 P1 C16 108.3(3) . . ?
C10 P1 C9 103.9(2) . . ?
C16 P1 C9 105.8(3) . . ?
C10 P1 Au1 110.71(17) . . ?
C16 P1 Au1 115.21(19) . . ?
C9 P1 Au1 112.22(18) . . ?
C22 P2 C28 105.3(3) . . ?
C22 P2 C9 106.2(3) . . ?
C28 P2 C9 106.1(3) . . ?
C22 P2 Au2 113.89(19) . . ?
C28 P2 Au2 113.6(2) . . ?
C9 P2 Au2 111.19(17) . . ?
C1 N1 C2 107.6(5) . . ?
C1 N1 Au2 128.2(4) . . ?
C2 N1 Au2 124.2(4) . . ?
C1 N2 C7 108.0(5) . . ?
C1 N2 H2A 126.0 . . ?
C7 N2 H2A 126.0 . . ?
N1 C1 N2 110.5(5) . . ?
N1 C1 S1 130.3(4) . . ?
N2 C1 S1 119.1(4) . . ?
C4 O1 C8 116.1(7) . . ?
C3 C2 N1 130.6(5) . . ?
C3 C2 C7 121.8(6) . . ?
N1 C2 C7 107.6(5) . . ?
C4 C3 C2 116.9(6) . . ?
C4 C3 H3A 121.5 . . ?
C2 C3 H3A 121.5 . . ?
O1 C4 C3 125.4(6) . . ?
O1 C4 C5 113.2(6) . . ?
C3 C4 C5 121.3(6) . . ?
C6 C5 C4 121.5(6) . . ?
C6 C5 H5A 119.2 . . ?
C4 C5 H5A 119.2 . . ?
C5 C6 C7 117.2(6) . . ?
C5 C6 H6A 121.4 . . ?
C7 C6 H6A 121.4 . . ?
N2 C7 C6 132.5(5) . . ?
N2 C7 C2 106.3(5) . . ?
C6 C7 C2 121.2(6) . . ?
O1 C8 H8A 109.5 . . ?
O1 C8 H8B 109.5 . . ?
H8A C8 H8B 109.5 . . ?
O1 C8 H8C 109.5 . . ?
H8A C8 H8C 109.5 . . ?
H8B C8 H8C 109.5 . . ?
P2 C9 P1 113.2(3) . . ?
P2 C9 H9A 108.9 . . ?
P1 C9 H9A 108.9 . . ?
P2 C9 H9B 108.9 . . ?
P1 C9 H9B 108.9 . . ?
H9A C9 H9B 107.8 . . ?
C11 C10 C15 119.5(5) . . ?
C11 C10 P1 123.1(4) . . ?
C15 C10 P1 117.2(4) . . ?
C12 C11 C10 120.2(5) . . ?
C12 C11 H11A 119.9 . . ?
C10 C11 H11A 119.9 . . ?
C13 C12 C11 120.4(6) . . ?
C13 C12 H12A 119.8 . . ?
C11 C12 H12A 119.8 . . ?
C12 C13 C14 119.4(6) . . ?
C12 C13 H13A 120.3 . . ?
C14 C13 H13A 120.3 . . ?
C15 C14 C13 120.8(6) . . ?
C15 C14 H14A 119.6 . . ?
C13 C14 H14A 119.6 . . ?
C14 C15 C10 119.7(6) . . ?
C14 C15 H15A 120.1 . . ?
C10 C15 H15A 120.1 . . ?
C21 C16 C17 118.6(6) . . ?
C21 C16 P1 121.4(4) . . ?
C17 C16 P1 119.9(5) . . ?
C16 C17 C18 119.9(7) . . ?
C16 C17 H17A 120.1 . . ?
C18 C17 H17A 120.1 . . ?
C19 C18 C17 120.5(7) . . ?
C19 C18 H18A 119.7 . . ?
C17 C18 H18A 119.7 . . ?
C20 C19 C18 119.6(6) . . ?
C20 C19 H19A 120.2 . . ?
C18 C19 H19A 120.2 . . ?
C19 C20 C21 120.9(6) . . ?
C19 C20 H20A 119.6 . . ?
C21 C20 H20A 119.6 . . ?
C16 C21 C20 120.4(6) . . ?
C16 C21 H21A 119.8 . . ?
C20 C21 H21A 119.8 . . ?
C27 C22 C23 119.9(6) . . ?
C27 C22 P2 117.2(4) . . ?
C23 C22 P2 122.8(5) . . ?
C24 C23 C22 119.3(6) . . ?
C24 C23 H23A 120.3 . . ?
C22 C23 H23A 120.3 . . ?
C25 C24 C23 120.3(6) . . ?
C25 C24 H24A 119.8 . . ?
C23 C24 H24A 119.8 . . ?
C26 C25 C24 120.3(6) . . ?
C26 C25 H25A 119.8 . . ?
C24 C25 H25A 119.8 . . ?
C25 C26 C27 119.9(6) . . ?
C25 C26 H26A 120.0 . . ?
C27 C26 H26A 120.0 . . ?
C26 C27 C22 120.2(6) . . ?
C26 C27 H27A 119.9 . . ?
C22 C27 H27A 119.9 . . ?
C33 C28 C29 118.6(6) . . ?
C33 C28 P2 120.0(5) . . ?
C29 C28 P2 121.4(5) . . ?
C28 C29 C30 120.4(8) . . ?
C28 C29 H29A 119.8 . . ?
C30 C29 H29A 119.8 . . ?
C31 C30 C29 119.5(8) . . ?
C31 C30 H30A 120.2 . . ?
C29 C30 H30A 120.2 . . ?
C32 C31 C30 120.0(7) . . ?
C32 C31 H31A 120.0 . . ?
C30 C31 H31A 120.0 . . ?
C31 C32 C33 121.8(8) . . ?
C31 C32 H32A 119.1 . . ?
C33 C32 H32A 119.1 . . ?
C28 C33 C32 119.6(7) . . ?
C28 C33 H33A 120.2 . . ?
C32 C33 H33A 120.2 . . ?
O3 C34 O2 131.5(19) . . ?
O3 C34 C35 113.3(16) . . ?
O2 C34 C35 114.8(15) . . ?
F1 C35 F3 107.3(18) . . ?
F1 C35 F2 105.8(16) . . ?
F3 C35 F2 109.4(18) . . ?
F1 C35 C34 113.5(17) . . ?
F3 C35 C34 113.1(12) . . ?
F2 C35 C34 107.4(15) . . ?
F1' C35' F3' 107.7(17) . . ?
F1' C35' F2' 105.1(16) . . ?
F3' C35' F2' 105.5(16) . . ?
F1" C35" F3" 109(3) . . ?
F1" C35" F2" 106(2) . . ?
F3" C35" F2" 106(2) . . ?
C37 C36 H36A 109.5 . . ?
C37 C36 H36B 109.5 . . ?
H36A C36 H36B 109.5 . . ?
C37 C36 H36C 109.5 . . ?
H36A C36 H36C 109.5 . . ?
H36B C36 H36C 109.5 . . ?
C38 C37 C36 107.0(11) . . ?
C38 C37 H37A 110.3 . . ?
C36 C37 H37A 110.3 . . ?
C38 C37 H37B 110.3 . . ?
C36 C37 H37B 110.3 . . ?
H37A C37 H37B 108.6 . . ?
C38 C38 C37 112.5(13) 2_655 . ?
C38 C38 H38A 109.1 2_655 . ?
C37 C38 H38A 109.1 . . ?
C38 C38 H38B 109.1 2_655 . ?
C37 C38 H38B 109.1 . . ?
H38A C38 H38B 107.8 . . ?

loop_
_geom_bond_atom_site_label_1
_geom_bond_atom_site_label_2
_geom_bond_distance
_geom_bond_site_symmetry_2
_geom_bond_publ_flag
Au1 P1 2.2636(13) . ?
Au1 S1 2.3138(13) . ?
Au1 Au2 2.8955(4) . ?
Au2 N1 2.053(4) . ?
Au2 P2 2.2376(14) . ?
S1 C1 1.729(6) . ?
P1 C10 1.813(6) . ?
P1 C16 1.813(6) . ?
P1 C9 1.829(6) . ?
P2 C22 1.812(6) . ?
P2 C28 1.813(6) . ?
P2 C9 1.822(6) . ?
N1 C1 1.335(8) . ?
N1 C2 1.394(8) . ?
N2 C1 1.354(7) . ?
N2 C7 1.390(8) . ?
N2 H2A 0.8800 . ?
O1 C4 1.356(9) . ?
O1 C8 1.434(10) . ?
C2 C3 1.383(9) . ?
C2 C7 1.398(8) . ?
C3 C4 1.378(9) . ?
C3 H3A 0.9500 . ?
C4 C5 1.417(10) . ?
C5 C6 1.366(10) . ?
C5 H5A 0.9500 . ?
C6 C7 1.392(9) . ?
C6 H6A 0.9500 . ?
C8 H8A 0.9800 . ?
C8 H8B 0.9800 . ?
C8 H8C 0.9800 . ?
C9 H9A 0.9900 . ?
C9 H9B 0.9900 . ?
C10 C11 1.391(8) . ?
C10 C15 1.391(8) . ?
C11 C12 1.383(9) . ?
C11 H11A 0.9500 . ?
C12 C13 1.380(9) . ?
C12 H12A 0.9500 . ?
C13 C14 1.387(9) . ?
C13 H13A 0.9500 . ?
C14 C15 1.381(9) . ?
C14 H14A 0.9500 . ?
C15 H15A 0.9500 . ?
C16 C21 1.378(8) . ?
C16 C17 1.385(9) . ?
C17 C18 1.397(10) . ?
C17 H17A 0.9500 . ?
C18 C19 1.362(11) . ?
C18 H18A 0.9500 . ?
C19 C20 1.356(10) . ?
C19 H19A 0.9500 . ?
C20 C21 1.384(8) . ?
C20 H20A 0.9500 . ?
C21 H21A 0.9500 . ?
C22 C27 1.386(9) . ?
C22 C23 1.394(8) . ?
C23 C24 1.385(8) . ?
C23 H23A 0.9500 . ?
C24 C25 1.384(10) . ?
C24 H24A 0.9500 . ?
C25 C26 1.373(10) . ?
C25 H25A 0.9500 . ?
C26 C27 1.385(9) . ?
C26 H26A 0.9500 . ?
C27 H27A 0.9500 . ?
C28 C33 1.377(9) . ?
C28 C29 1.378(10) . ?
C29 C30 1.392(12) . ?
C29 H29A 0.9500 . ?
C30 C31 1.374(14) . ?
C30 H30A 0.9500 . ?
C31 C32 1.324(11) . ?
C31 H31A 0.9500 . ?
C32 C33 1.389(9) . ?
C32 H32A 0.9500 . ?
C33 H33A 0.9500 . ?
O2 C34 1.263(13) . ?
O3 C34 1.229(14) . ?
C34 C35 1.537(14) . ?
C35 F1 1.319(17) . ?
C35 F3 1.342(15) . ?
C35 F2 1.42(2) . ?
C35' F1' 1.323(17) . ?
C35' F3' 1.345(15) . ?
C35' F2' 1.42(2) . ?
C35" F1" 1.31(2) . ?
C35" F3" 1.342(19) . ?
C35" F2" 1.42(3) . ?
C36 C37 1.547(18) . ?
C36 H36A 0.9800 . ?
C36 H36B 0.9800 . ?
C36 H36C 0.9800 . ?
C37 C38 1.522(16) . ?
C37 H37A 0.9900 . ?
C37 H37B 0.9900 . ?
C38 C38 1.50(2) 2_655 ?
C38 H38A 0.9900 . ?
C38 H38B 0.9900 . ?

loop_
_geom_hbond_atom_site_label_D
_geom_hbond_atom_site_label_H
_geom_hbond_atom_site_label_A
_geom_hbond_distance_DH
_geom_hbond_distance_HA
_geom_hbond_distance_DA
_geom_hbond_angle_DHA
_geom_hbond_site_symmetry_A
N2 H2A O2 0.88 1.76 2.64(3) 172.0 .

loop_
_geom_torsion_atom_site_label_1
_geom_torsion_atom_site_label_2
_geom_torsion_atom_site_label_3
_geom_torsion_atom_site_label_4
_geom_torsion
_geom_torsion_site_symmetry_1
_geom_torsion_site_symmetry_2
_geom_torsion_site_symmetry_3
_geom_torsion_site_symmetry_4
_geom_torsion_publ_flag
P1 Au1 Au2 N1 178.85(13) . . . . ?
S1 Au1 Au2 N1 -1.27(13) . . . . ?
P1 Au1 Au2 P2 -2.16(5) . . . . ?
S1 Au1 Au2 P2 177.72(5) . . . . ?
P1 Au1 S1 C1 177(25) . . . . ?
Au2 Au1 S1 C1 0.53(19) . . . . ?
S1 Au1 P1 C10 45.5(14) . . . . ?
Au2 Au1 P1 C10 -137.70(19) . . . . ?
S1 Au1 P1 C16 -77.7(14) . . . . ?
Au2 Au1 P1 C16 99.1(2) . . . . ?
S1 Au1 P1 C9 161.1(13) . . . . ?
Au2 Au1 P1 C9 -22.11(19) . . . . ?
N1 Au2 P2 C22 174(4) . . . . ?
Au1 Au2 P2 C22 146.1(2) . . . . ?
N1 Au2 P2 C28 -65(4) . . . . ?
Au1 Au2 P2 C28 -93.3(2) . . . . ?
N1 Au2 P2 C9 54(4) . . . . ?
Au1 Au2 P2 C9 26.19(19) . . . . ?
P2 Au2 N1 C1 -25(4) . . . . ?
Au1 Au2 N1 C1 2.5(4) . . . . ?
P2 Au2 N1 C2 152(4) . . . . ?
Au1 Au2 N1 C2 179.8(4) . . . . ?
C2 N1 C1 N2 0.1(6) . . . . ?
Au2 N1 C1 N2 177.7(4) . . . . ?
C2 N1 C1 S1 179.4(4) . . . . ?
Au2 N1 C1 S1 -3.0(8) . . . . ?
C7 N2 C1 N1 0.1(6) . . . . ?
C7 N2 C1 S1 -179.2(4) . . . . ?
Au1 S1 C1 N1 1.1(6) . . . . ?
Au1 S1 C1 N2 -179.7(4) . . . . ?
C1 N1 C2 C3 179.3(6) . . . . ?
Au2 N1 C2 C3 1.6(8) . . . . ?
C1 N1 C2 C7 -0.3(6) . . . . ?
Au2 N1 C2 C7 -178.0(4) . . . . ?
N1 C2 C3 C4 179.5(6) . . . . ?
C7 C2 C3 C4 -0.9(8) . . . . ?
C8 O1 C4 C3 -8.3(9) . . . . ?
C8 O1 C4 C5 171.3(6) . . . . ?
C2 C3 C4 O1 -179.4(6) . . . . ?
C2 C3 C4 C5 1.1(9) . . . . ?
O1 C4 C5 C6 180.0(6) . . . . ?
C3 C4 C5 C6 -0.4(10) . . . . ?
C4 C5 C6 C7 -0.5(10) . . . . ?
C1 N2 C7 C6 -179.6(6) . . . . ?
C1 N2 C7 C2 -0.3(6) . . . . ?
C5 C6 C7 N2 179.8(6) . . . . ?
C5 C6 C7 C2 0.6(9) . . . . ?
C3 C2 C7 N2 -179.3(5) . . . . ?
N1 C2 C7 N2 0.3(6) . . . . ?
C3 C2 C7 C6 0.1(9) . . . . ?
N1 C2 C7 C6 179.7(5) . . . . ?
C22 P2 C9 P1 -173.3(3) . . . . ?
C28 P2 C9 P1 75.0(3) . . . . ?
Au2 P2 C9 P1 -48.9(3) . . . . ?
C10 P1 C9 P2 166.6(3) . . . . ?
C16 P1 C9 P2 -79.5(3) . . . . ?
Au1 P1 C9 P2 47.0(3) . . . . ?
C16 P1 C10 C11 15.0(6) . . . . ?
C9 P1 C10 C11 127.1(5) . . . . ?
Au1 P1 C10 C11 -112.2(5) . . . . ?
C16 P1 C10 C15 -170.8(4) . . . . ?
C9 P1 C10 C15 -58.6(5) . . . . ?
Au1 P1 C10 C15 62.0(5) . . . . ?
C15 C10 C11 C12 -1.6(9) . . . . ?
P1 C10 C11 C12 172.5(5) . . . . ?
C10 C11 C12 C13 0.6(10) . . . . ?
C11 C12 C13 C14 0.7(10) . . . . ?
C12 C13 C14 C15 -1.0(10) . . . . ?
C13 C14 C15 C10 0.0(10) . . . . ?
C11 C10 C15 C14 1.3(9) . . . . ?
P1 C10 C15 C14 -173.2(5) . . . . ?
C10 P1 C16 C21 59.3(6) . . . . ?
C9 P1 C16 C21 -51.6(6) . . . . ?
Au1 P1 C16 C21 -176.2(5) . . . . ?
C10 P1 C16 C17 -124.6(7) . . . . ?
C9 P1 C16 C17 124.6(7) . . . . ?
Au1 P1 C16 C17 0.0(7) . . . . ?
C21 C16 C17 C18 0.3(14) . . . . ?
P1 C16 C17 C18 -176.0(8) . . . . ?
C16 C17 C18 C19 -0.6(17) . . . . ?
C17 C18 C19 C20 0.1(16) . . . . ?
C18 C19 C20 C21 0.6(12) . . . . ?
C17 C16 C21 C20 0.4(11) . . . . ?
P1 C16 C21 C20 176.6(5) . . . . ?
C19 C20 C21 C16 -0.9(11) . . . . ?
C28 P2 C22 C27 -80.5(5) . . . . ?
C9 P2 C22 C27 167.3(5) . . . . ?
Au2 P2 C22 C27 44.6(5) . . . . ?
C28 P2 C22 C23 97.5(5) . . . . ?
C9 P2 C22 C23 -14.7(5) . . . . ?
Au2 P2 C22 C23 -137.4(4) . . . . ?
C27 C22 C23 C24 0.4(9) . . . . ?
P2 C22 C23 C24 -177.5(5) . . . . ?
C22 C23 C24 C25 0.7(9) . . . . ?
C23 C24 C25 C26 -1.3(10) . . . . ?
C24 C25 C26 C27 0.8(11) . . . . ?
C25 C26 C27 C22 0.3(10) . . . . ?
C23 C22 C27 C26 -0.9(9) . . . . ?
P2 C22 C27 C26 177.1(5) . . . . ?
C22 P2 C28 C33 -58.4(7) . . . . ?
C9 P2 C28 C33 53.9(6) . . . . ?
Au2 P2 C28 C33 176.3(5) . . . . ?
C22 P2 C28 C29 121.9(8) . . . . ?
C9 P2 C28 C29 -125.8(8) . . . . ?
Au2 P2 C28 C29 -3.4(8) . . . . ?
C33 C28 C29 C30 1.2(16) . . . . ?
P2 C28 C29 C30 -179.1(10) . . . . ?
C28 C29 C30 C31 -2(2) . . . . ?
C29 C30 C31 C32 1.3(19) . . . . ?
C30 C31 C32 C33 -0.3(16) . . . . ?
C29 C28 C33 C32 -0.1(13) . . . . ?
P2 C28 C33 C32 -179.8(6) . . . . ?
C31 C32 C33 C28 -0.3(14) . . . . ?
O3 C34 C35 F1 31(4) . . . . ?
O2 C34 C35 F1 -144(3) . . . . ?
O3 C34 C35 F3 153(3) . . . . ?
O2 C34 C35 F3 -21(3) . . . . ?
O3 C34 C35 F2 -86(4) . . . . ?
O2 C34 C35 F2 100(3) . . . . ?
C36 C37 C38 C38 174.7(7) . . . 2_655 ?
